data_7226227
loop_
_publ_author_name
'Ding, Wei-yi'
'Ai, Jun'
'Wang, Xinlong'
'Qiu, Fayang'
'Lu, Qing'
'Fang, Ping'
'Hou, Fan-Fan'
'yan, yong ming'
'Cheng, Yongxian'

_publ_section_title
;
 Isolation of lingzhifuran A and lingzhilactones D-F from Ganoderma
 lucidum as specific Smad3 phosphorylation inhibitors and total synthesis
 of lingzhifuran A
;
_journal_name_full 'RSC Adv.'
_journal_paper_doi 10.1039/C6RA17900B
_journal_year 2016
_chemical_absolute_configuration unk
_chemical_formula_moiety 'C17 H16 O8'
_chemical_formula_sum 'C17 H16 O8'
_chemical_formula_weight 348.30
_chemical_name_systematic
; 
 ? 
;
_space_group_IT_number 4
_symmetry_cell_setting monoclinic
_symmetry_space_group_name_Hall 'P 2yb'
_symmetry_space_group_name_H-M 'P 1 21 1'
_atom_sites_solution_hydrogens geom
_atom_sites_solution_primary direct
_atom_sites_solution_secondary difmap
_audit_creation_method SHELXL-97
_audit_update_record
;
2016-07-09 deposited with the CCDC.
2016-08-10 downloaded from the CCDC.
;
_cell_angle_alpha 90.00
_cell_angle_beta 102.694(2)
_cell_angle_gamma 90.00
_cell_formula_units_Z 2
_cell_length_a 6.7105(3)
_cell_length_b 7.8030(4)
_cell_length_c 15.2397(9)
_cell_measurement_reflns_used 6047
_cell_measurement_temperature 100(2)
_cell_measurement_theta_max 68.82
_cell_measurement_theta_min 2.97
_cell_volume 778.48(7)
_computing_cell_refinement 'Bruker SAINT'
_computing_data_collection 'Bruker APEX2'
_computing_data_reduction 'Bruker SAINT'
_computing_molecular_graphics 'Bruker SHELXTL'
_computing_publication_material 'Bruker SHELXTL'
_computing_structure_refinement 'SHELXL-97 (Sheldrick, 2008)'
_computing_structure_solution 'SHELXS-97 (Sheldrick, 2008)'
_diffrn_ambient_temperature 100(2)
_diffrn_measured_fraction_theta_full 0.974
_diffrn_measured_fraction_theta_max 0.974
_diffrn_measurement_device_type 'Bruker APEX-II CCD'
_diffrn_measurement_method '\f and \w scans'
_diffrn_radiation_monochromator graphite
_diffrn_radiation_source 'fine-focus sealed tube'
_diffrn_radiation_type CuK\a
_diffrn_radiation_wavelength 1.54178
_diffrn_reflns_av_R_equivalents 0.0482
_diffrn_reflns_av_sigmaI/netI 0.0532
_diffrn_reflns_limit_h_max 7
_diffrn_reflns_limit_h_min -7
_diffrn_reflns_limit_k_max 9
_diffrn_reflns_limit_k_min -7
_diffrn_reflns_limit_l_max 18
_diffrn_reflns_limit_l_min -18
_diffrn_reflns_number 5682
_diffrn_reflns_theta_full 68.81
_diffrn_reflns_theta_max 68.81
_diffrn_reflns_theta_min 2.97
_exptl_absorpt_coefficient_mu 1.020
_exptl_absorpt_correction_T_max 0.8874
_exptl_absorpt_correction_T_min 0.7361
_exptl_absorpt_correction_type multi-scan
_exptl_absorpt_process_details sadabs
_exptl_crystal_colour colourless
_exptl_crystal_density_diffrn 1.486
_exptl_crystal_density_method 'not measured'
_exptl_crystal_description prism
_exptl_crystal_F_000 364
_exptl_crystal_size_max 0.32
_exptl_crystal_size_mid 0.16
_exptl_crystal_size_min 0.12
_refine_diff_density_max 0.588
_refine_diff_density_min -0.622
_refine_diff_density_rms 0.147
_refine_ls_abs_structure_details 'Flack H D (1983), Acta Cryst. A39, 876-881'
_refine_ls_abs_structure_Flack -0.2(8)
_refine_ls_extinction_method none
_refine_ls_goodness_of_fit_ref 1.212
_refine_ls_hydrogen_treatment constr
_refine_ls_matrix_type full
_refine_ls_number_parameters 228
_refine_ls_number_reflns 2079
_refine_ls_number_restraints 7
_refine_ls_restrained_S_all 1.211
_refine_ls_R_factor_all 0.1080
_refine_ls_R_factor_gt 0.1075
_refine_ls_shift/su_max 0.000
_refine_ls_shift/su_mean 0.000
_refine_ls_structure_factor_coef Fsqd
_refine_ls_weighting_details 'calc w=1/[\s^2^(Fo^2^)+(0.0699P)^2^+8.0468P] where P=(Fo^2^+2Fc^2^)/3'
_refine_ls_weighting_scheme calc
_refine_ls_wR_factor_gt 0.2890
_refine_ls_wR_factor_ref 0.2892
_reflns_number_gt 2061
_reflns_number_total 2079
_reflns_threshold_expression >2sigma(I)
_cod_data_source_file c6ra17900b2.cif
_cod_data_source_block cu_qylz2b_0m
_cod_depositor_comments
;
The following automatic conversions were performed:

'_symmetry_cell_setting' value 'Monoclinic' changed to 'monoclinic'
according to
/usr/data/users/saulius/crontab/automatic-downloads/rss-feeds/RSC/lib/dictionaries/cif_core.dic
dictionary named 'cif_core.dic' version 2.4.2 from 2011-04-26.

Automatic conversion script
Id: cif_fix_values 4268 2015-11-12 08:31:59Z antanas 
;
_cod_original_sg_symbol_H-M 'P 21'
_cod_database_code 7226227

loop_
_symmetry_equiv_pos_as_xyz
'x, y, z'
'-x, y+1/2, -z'

loop_
_atom_site_label
_atom_site_type_symbol
_atom_site_fract_x
_atom_site_fract_y
_atom_site_fract_z
_atom_site_U_iso_or_equiv
_atom_site_adp_type
_atom_site_occupancy
_atom_site_symmetry_multiplicity
_atom_site_calc_flag
_atom_site_refinement_flags
O9' O 0.5006(10) 0.8089(10) 0.1892(5) 0.0270(17) Uani 1 1 d .
O4 O 0.5291(10) 0.4260(15) 0.6418(4) 0.040(3) Uani 1 1 d .
H4 H 0.5246 0.3867 0.6926 0.060 Uiso 1 1 calc R
O1' O -0.0672(11) 0.3946(11) 0.2877(5) 0.0292(18) Uani 1 1 d .
O11' O -0.0860(10) 0.2304(10) 0.1127(4) 0.0207(15) Uani 1 1 d .
O6' O 0.4460(10) 0.5879(10) 0.0954(4) 0.0189(15) Uani 1 1 d .
O8' O 0.0345(10) 0.7526(9) 0.1098(4) 0.0206(15) Uani 1 1 d .
H8' H -0.0839 0.7293 0.1159 0.031 Uiso 1 1 calc R
O10' O 0.0795(10) 0.0410(9) 0.2117(5) 0.0218(16) Uani 1 1 d .
O1 O -0.2422(10) 0.4344(14) 0.4222(5) 0.037(2) Uani 1 1 d .
H1 H -0.2365 0.4403 0.3678 0.055 Uiso 1 1 calc R
C5 C 0.1610(17) 0.4419(17) 0.6226(7) 0.031(3) Uani 1 1 d .
H5 H 0.1734 0.4514 0.6857 0.037 Uiso 1 1 calc R
C4 C 0.3368(14) 0.4257(16) 0.5879(7) 0.025(2) Uani 1 1 d .
C3 C 0.3196(15) 0.4101(16) 0.4978(7) 0.025(2) Uani 1 1 d .
H3 H 0.4394 0.3975 0.4748 0.031 Uiso 1 1 calc R
C2 C 0.1225(15) 0.4122(15) 0.4362(7) 0.025(2) Uani 1 1 d .
C1' C 0.1075(15) 0.3889(13) 0.3407(7) 0.023(2) Uani 1 1 d .
C2' C 0.2878(16) 0.3530(14) 0.3020(6) 0.024(2) Uani 1 1 d .
H2'1 H 0.3611 0.2525 0.3332 0.029 Uiso 1 1 calc R
H2'2 H 0.3817 0.4523 0.3139 0.029 Uiso 1 1 calc R
C3' C 0.2365(14) 0.3176(13) 0.2009(6) 0.0163(19) Uani 1 1 d .
C7' C 0.1531(13) 0.4659(14) 0.1344(6) 0.0166(19) Uani 1 1 d .
C8' C 0.1810(16) 0.6459(13) 0.1697(7) 0.020(2) Uani 1 1 d .
H8'1 H 0.1709 0.6555 0.2340 0.024 Uiso 1 1 calc R
C9' C 0.3861(14) 0.6929(13) 0.1553(6) 0.020(2) Uani 1 1 d .
C10' C 0.0734(15) 0.1816(13) 0.1797(6) 0.018(2) Uani 1 1 d .
C11' C -0.0719(14) 0.4143(14) 0.0936(6) 0.020(2) Uani 1 1 d .
H11A H -0.1669 0.4809 0.1217 0.024 Uiso 1 1 calc R
H11B H -0.1063 0.4354 0.0279 0.024 Uiso 1 1 calc R
C6' C 0.2835(14) 0.4589(14) 0.0636(6) 0.019(2) Uani 1 1 d U
H6' H 0.2023 0.4848 0.0018 0.023 Uiso 1 1 calc R
C5' C 0.3855(14) 0.2828(14) 0.0693(6) 0.020(2) Uani 1 1 d .
H5'1 H 0.5125 0.2863 0.0463 0.024 Uiso 1 1 calc R
H5'2 H 0.2922 0.1954 0.0355 0.024 Uiso 1 1 calc R
C4' C 0.4312(13) 0.2483(13) 0.1714(6) 0.0157(19) Uani 1 1 d .
H4'1 H 0.5552 0.3103 0.2026 0.019 Uiso 1 1 calc R
H4'2 H 0.4501 0.1242 0.1843 0.019 Uiso 1 1 calc R
C1 C -0.0490(14) 0.4317(15) 0.4745(7) 0.025(2) Uani 1 1 d .
C6 C -0.0288(15) 0.4440(17) 0.5663(7) 0.028(3) Uani 1 1 d .
H6 H -0.1471 0.4540 0.5907 0.034 Uiso 1 1 calc R

loop_
_atom_site_aniso_label
_atom_site_aniso_U_11
_atom_site_aniso_U_22
_atom_site_aniso_U_33
_atom_site_aniso_U_23
_atom_site_aniso_U_13
_atom_site_aniso_U_12
O9' 0.016(3) 0.019(4) 0.044(4) -0.005(3) 0.002(3) 0.000(3)
O4 0.007(3) 0.093(8) 0.018(3) -0.004(4) -0.002(2) 0.005(4)
O1' 0.020(4) 0.040(5) 0.025(3) -0.007(3) -0.001(3) 0.000(4)
O11' 0.016(3) 0.017(4) 0.027(3) 0.000(3) 0.002(3) -0.003(3)
O6' 0.012(3) 0.018(4) 0.027(3) -0.002(3) 0.004(3) -0.005(3)
O8' 0.016(3) 0.019(4) 0.024(3) 0.004(3) -0.002(3) 0.004(3)
O10' 0.023(3) 0.013(4) 0.030(4) 0.000(3) 0.007(3) -0.005(3)
O1 0.010(3) 0.068(7) 0.030(4) -0.008(5) 0.000(3) 0.006(4)
C5 0.031(6) 0.031(7) 0.030(5) -0.003(5) 0.007(4) 0.003(5)
C4 0.007(4) 0.034(7) 0.034(5) -0.003(5) 0.005(4) -0.002(5)
C3 0.017(5) 0.031(6) 0.024(5) -0.005(5) -0.004(4) -0.001(5)
C2 0.015(5) 0.023(6) 0.037(5) -0.004(5) 0.003(4) -0.001(5)
C1' 0.015(4) 0.016(6) 0.033(5) 0.004(4) -0.005(4) -0.008(4)
C2' 0.025(5) 0.022(6) 0.021(5) -0.003(4) -0.005(4) -0.003(4)
C3' 0.014(4) 0.016(5) 0.020(4) -0.001(4) 0.006(3) -0.001(4)
C7' 0.009(4) 0.015(5) 0.026(5) 0.006(4) 0.004(3) 0.000(4)
C8' 0.021(5) 0.014(5) 0.022(5) 0.004(4) 0.000(4) 0.007(4)
C9' 0.014(5) 0.021(6) 0.024(5) 0.004(4) 0.001(4) 0.011(4)
C10' 0.015(5) 0.020(6) 0.023(5) -0.006(4) 0.011(4) -0.002(4)
C11' 0.021(5) 0.012(5) 0.026(5) 0.006(4) 0.003(4) 0.001(4)
C6' 0.018(2) 0.018(3) 0.020(2) 0.0000(19) 0.0008(18) -0.0018(19)
C5' 0.013(4) 0.022(6) 0.026(5) -0.004(4) 0.006(4) -0.002(4)
C4' 0.009(4) 0.016(5) 0.022(4) -0.006(4) 0.002(3) 0.001(4)
C1 0.012(4) 0.018(6) 0.046(6) 0.003(5) 0.006(4) 0.000(4)
C6 0.013(4) 0.037(7) 0.037(6) -0.007(5) 0.007(4) -0.004(5)

loop_
_atom_type_symbol
_atom_type_description
_atom_type_scat_dispersion_real
_atom_type_scat_dispersion_imag
_atom_type_scat_source
C C 0.0181 0.0091 'International Tables Vol C Tables 4.2.6.8 and 6.1.1.4'
H H 0.0000 0.0000 'International Tables Vol C Tables 4.2.6.8 and 6.1.1.4'
O O 0.0492 0.0322 'International Tables Vol C Tables 4.2.6.8 and 6.1.1.4'

loop_
_geom_angle_atom_site_label_1
_geom_angle_atom_site_label_2
_geom_angle_atom_site_label_3
_geom_angle
C4 O4 H4 109.5
C10' O11' C11' 110.3(7)
C9' O6' C6' 109.0(7)
C8' O8' H8' 109.5
C1 O1 H1 109.5
C6 C5 C4 120.6(10)
C6 C5 H5 119.7
C4 C5 H5 119.7
C3 C4 O4 117.8(8)
C3 C4 C5 119.9(10)
O4 C4 C5 122.3(9)
C4 C3 C2 121.2(9)
C4 C3 H3 119.4
C2 C3 H3 119.4
C1 C2 C3 116.6(9)
C1 C2 C1' 123.2(9)
C3 C2 C1' 120.2(9)
O1' C1' C2 119.1(9)
O1' C1' C2' 118.2(9)
C2 C1' C2' 122.7(8)
C1' C2' C3' 114.4(8)
C1' C2' H2'1 108.7
C3' C2' H2'1 108.7
C1' C2' H2'2 108.7
C3' C2' H2'2 108.7
H2'1 C2' H2'2 107.6
C10' C3' C2' 109.6(8)
C10' C3' C7' 104.1(8)
C2' C3' C7' 119.3(9)
C10' C3' C4' 107.9(8)
C2' C3' C4' 109.5(8)
C7' C3' C4' 105.9(7)
C8' C7' C6' 103.9(8)
C8' C7' C11' 114.8(8)
C6' C7' C11' 111.3(8)
C8' C7' C3' 117.6(8)
C6' C7' C3' 104.6(7)
C11' C7' C3' 104.3(7)
O8' C8' C9' 106.7(8)
O8' C8' C7' 107.4(8)
C9' C8' C7' 103.0(8)
O8' C8' H8'1 113.0
C9' C8' H8'1 113.0
C7' C8' H8'1 113.0
O9' C9' O6' 118.7(9)
O9' C9' C8' 129.4(9)
O6' C9' C8' 111.9(9)
O10' C10' O11' 120.8(9)
O10' C10' C3' 126.8(9)
O11' C10' C3' 112.2(8)
O11' C11' C7' 105.8(8)
O11' C11' H11A 110.6
C7' C11' H11A 110.6
O11' C11' H11B 110.6
C7' C11' H11B 110.6
H11A C11' H11B 108.7
O6' C6' C5' 107.6(7)
O6' C6' C7' 103.8(7)
C5' C6' C7' 108.1(8)
O6' C6' H6' 112.3
C5' C6' H6' 112.3
C7' C6' H6' 112.3
C6' C5' C4' 101.6(8)
C6' C5' H5'1 111.5
C4' C5' H5'1 111.5
C6' C5' H5'2 111.5
C4' C5' H5'2 111.5
H5'1 C5' H5'2 109.3
C5' C4' C3' 103.6(7)
C5' C4' H4'1 111.0
C3' C4' H4'1 111.0
C5' C4' H4'2 111.0
C3' C4' H4'2 111.0
H4'1 C4' H4'2 109.0
O1 C1 C6 117.4(9)
O1 C1 C2 121.2(10)
C6 C1 C2 121.4(9)
C5 C6 C1 120.3(9)
C5 C6 H6 119.8
C1 C6 H6 119.8

loop_
_geom_bond_atom_site_label_1
_geom_bond_atom_site_label_2
_geom_bond_distance
O9' C9' 1.226(13)
O4 C4 1.369(11)
O4 H4 0.8400
O1' C1' 1.270(12)
O11' C10' 1.361(12)
O11' C11' 1.471(13)
O6' C9' 1.351(12)
O6' C6' 1.485(11)
O8' C8' 1.449(11)
O8' H8' 0.8400
O10' C10' 1.197(13)
O1 C1 1.365(12)
O1 H1 0.8400
C5 C6 1.370(15)
C5 C4 1.401(13)
C5 H5 0.9500
C4 C3 1.358(15)
C3 C2 1.444(13)
C3 H3 0.9500
C2 C1 1.408(13)
C2 C1' 1.448(15)
C1' C2' 1.485(14)
C2' C3' 1.528(12)
C2' H2'1 0.9900
C2' H2'2 0.9900
C3' C10' 1.508(13)
C3' C7' 1.559(14)
C3' C4' 1.568(12)
C7' C8' 1.500(15)
C7' C6' 1.532(12)
C7' C11' 1.555(12)
C8' C9' 1.486(14)
C8' H8'1 1.0000
C11' H11A 0.9900
C11' H11B 0.9900
C6' C5' 1.529(15)
C6' H6' 1.0000
C5' C4' 1.543(13)
C5' H5'1 0.9900
C5' H5'2 0.9900
C4' H4'1 0.9900
C4' H4'2 0.9900
C1 C6 1.379(15)
C6 H6 0.9500

loop_
_geom_hbond_atom_site_label_D
_geom_hbond_atom_site_label_H
_geom_hbond_atom_site_label_A
_geom_hbond_distance_DH
_geom_hbond_distance_HA
_geom_hbond_distance_DA
_geom_hbond_angle_DHA
_geom_hbond_site_symmetry_A
O4 H4 O9' 0.84 1.94 2.780(11) 175.8 2_646
O1 H1 O1' 0.84 1.88 2.596(10) 143.0 .

loop_
_geom_torsion_atom_site_label_1
_geom_torsion_atom_site_label_2
_geom_torsion_atom_site_label_3
_geom_torsion_atom_site_label_4
_geom_torsion
C6 C5 C4 C3 -1(2)
C6 C5 C4 O4 178.9(12)
O4 C4 C3 C2 -178.7(12)
C5 C4 C3 C2 0.9(19)
C4 C3 C2 C1 0.2(18)
C4 C3 C2 C1' -177.7(11)
C1 C2 C1' O1' 3.6(17)
C3 C2 C1' O1' -178.7(11)
C1 C2 C1' C2' -174.4(11)
C3 C2 C1' C2' 3.3(16)
O1' C1' C2' C3' -3.0(14)
C2 C1' C2' C3' 175.0(10)
C1' C2' C3' C10' -51.3(12)
C1' C2' C3' C7' 68.4(12)
C1' C2' C3' C4' -169.5(9)
C10' C3' C7' C8' 139.2(8)
C2' C3' C7' C8' 16.7(12)
C4' C3' C7' C8' -107.2(9)
C10' C3' C7' C6' -106.3(8)
C2' C3' C7' C6' 131.2(9)
C4' C3' C7' C6' 7.3(10)
C10' C3' C7' C11' 10.7(9)
C2' C3' C7' C11' -111.8(9)
C4' C3' C7' C11' 124.3(8)
C6' C7' C8' O8' 85.0(9)
C11' C7' C8' O8' -36.8(10)
C3' C7' C8' O8' -160.1(7)
C6' C7' C8' C9' -27.4(9)
C11' C7' C8' C9' -149.2(8)
C3' C7' C8' C9' 87.5(9)
C6' O6' C9' O9' -179.9(8)
C6' O6' C9' C8' 0.1(10)
O8' C8' C9' O9' 84.9(13)
C7' C8' C9' O9' -162.2(10)
O8' C8' C9' O6' -95.0(9)
C7' C8' C9' O6' 17.9(10)
C11' O11' C10' O10' 172.4(8)
C11' O11' C10' C3' -11.7(10)
C2' C3' C10' O10' -55.7(12)
C7' C3' C10' O10' 175.6(9)
C4' C3' C10' O10' 63.5(12)
C2' C3' C10' O11' 128.7(8)
C7' C3' C10' O11' 0.0(10)
C4' C3' C10' O11' -112.1(8)
C10' O11' C11' C7' 18.3(9)
C8' C7' C11' O11' -147.4(8)
C6' C7' C11' O11' 94.9(9)
C3' C7' C11' O11' -17.3(9)
C9' O6' C6' C5' -132.1(8)
C9' O6' C6' C7' -17.7(10)
C8' C7' C6' O6' 27.9(9)
C11' C7' C6' O6' 152.0(8)
C3' C7' C6' O6' -96.0(8)
C8' C7' C6' C5' 142.0(8)
C11' C7' C6' C5' -93.9(9)
C3' C7' C6' C5' 18.1(10)
O6' C6' C5' C4' 75.1(8)
C7' C6' C5' C4' -36.4(9)
C6' C5' C4' C3' 39.7(9)
C10' C3' C4' C5' 81.3(9)
C2' C3' C4' C5' -159.4(8)
C7' C3' C4' C5' -29.6(10)
C3 C2 C1 O1 -179.6(11)
C1' C2 C1 O1 -1.8(17)
C3 C2 C1 C6 -1.5(17)
C1' C2 C1 C6 176.3(11)
C4 C5 C6 C1 -1(2)
O1 C1 C6 C5 179.9(12)
C2 C1 C6 C5 1.7(19)
